data_4345549
loop_
_publ_author_name
'Bilyachenko, Alexey N.'
'Kulakova, Alena N.'
'Levitsky, Mikhail M.'
'Petrov, Artem A.'
'Korlyukov, Alexander A.'
'Shul'pina, Lidia S.'
'Khrustalev, Victor N.'
'Dorovatovskii, Pavel V.'
'Vologzhanina, Anna V.'
'Tsareva, Ulyana S.'
'Golub, Igor E.'
'Gulyaeva, Ekaterina S.'
'Shubina, Elena S.'
'Shul'pin, Georgiy B.'

_publ_section_title
;
 Unusual Tri-, Hexa-, and Nonanuclear Cu(II) Cage Methylsilsesquioxanes:
 Synthesis, Structures, and Catalytic Activity in Oxidations with
 Peroxides.
;
_journal_issue 7
_journal_name_full 'Inorganic chemistry'
_journal_page_first 4093
_journal_page_last 4103
_journal_paper_doi 10.1021/acs.inorgchem.7b00061
_journal_volume 56
_journal_year 2017
_chemical_formula_moiety 'C28 H40 Cu3 N4 O15 Si8, 3(C2 H6 O)'
_chemical_formula_sum 'C34 H58 Cu3 N4 O18 Si8'
_chemical_formula_weight 1226.18
_space_group_crystal_system monoclinic
_space_group_IT_number 15
_space_group_name_Hall '-C 2yc'
_space_group_name_H-M_alt 'C 1 2/c 1'
_symmetry_space_group_name_Hall '-C 2yc'
_symmetry_space_group_name_H-M 'C 1 2/c 1'
_atom_sites_solution_hydrogens mixed
_atom_sites_solution_primary difmap
_atom_sites_solution_secondary difmap
_audit_creation_method SHELXL-2014/6
_cell_angle_alpha 90
_cell_angle_beta 98.74(3)
_cell_angle_gamma 90
_cell_formula_units_Z 4
_cell_length_a 12.210(2)
_cell_length_b 17.480(4)
_cell_length_c 25.210(5)
_cell_measurement_reflns_used 600
_cell_measurement_temperature 100(2)
_cell_measurement_theta_max 36.9
_cell_measurement_theta_min 2.4
_cell_volume 5318.1(19)
_computing_cell_refinement iMosflm
_computing_data_collection Automar
_computing_data_reduction iMosflm
_computing_molecular_graphics 'Bruker SHELXTL'
_computing_publication_material 'Bruker SHELXTL'
_computing_structure_refinement 'SHELXL-2014/6 (Sheldrick, 2014)'
_computing_structure_solution 'SHELXS-97 (Sheldrick 2008)'
_diffrn_ambient_temperature 100(2)
_diffrn_measured_fraction_theta_full 0.987
_diffrn_measured_fraction_theta_max 0.932
_diffrn_measurement_device_type 'MAR CCD'
_diffrn_measurement_method '/f scan'
_diffrn_radiation_type synchrotron
_diffrn_radiation_wavelength 0.96600
_diffrn_reflns_av_R_equivalents 0.0662
_diffrn_reflns_av_unetI/netI 0.1080
_diffrn_reflns_Laue_measured_fraction_full 0.987
_diffrn_reflns_Laue_measured_fraction_max 0.932
_diffrn_reflns_limit_h_max 14
_diffrn_reflns_limit_h_min -14
_diffrn_reflns_limit_k_max 20
_diffrn_reflns_limit_k_min -20
_diffrn_reflns_limit_l_max 32
_diffrn_reflns_limit_l_min -32
_diffrn_reflns_number 33997
_diffrn_reflns_point_group_measured_fraction_full 0.987
_diffrn_reflns_point_group_measured_fraction_max 0.932
_diffrn_reflns_theta_full 35.422
_diffrn_reflns_theta_max 38.258
_diffrn_reflns_theta_min 2.222
_exptl_absorpt_coefficient_mu 3.305
_exptl_absorpt_correction_T_max 0.630
_exptl_absorpt_correction_T_min 0.580
_exptl_absorpt_correction_type multi-scan
_exptl_absorpt_process_details 'Scala (Evans, 2005)'
_exptl_crystal_colour colourless
_exptl_crystal_density_diffrn 1.531
_exptl_crystal_description prism
_exptl_crystal_F_000 2532
_exptl_crystal_size_max 0.18
_exptl_crystal_size_mid 0.15
_exptl_crystal_size_min 0.15
_refine_diff_density_max 1.099
_refine_diff_density_min -1.369
_refine_diff_density_rms 0.156
_refine_ls_extinction_coef 0.00089(12)
_refine_ls_extinction_expression Fc^*^=kFc[1+0.001xFc^2^\l^3^/sin(2\q)]^-1/4^
_refine_ls_extinction_method SHELXL
_refine_ls_goodness_of_fit_ref 1.039
_refine_ls_hydrogen_treatment constr
_refine_ls_matrix_type full
_refine_ls_number_parameters 324
_refine_ls_number_reflns 5473
_refine_ls_number_restraints 4
_refine_ls_restrained_S_all 1.039
_refine_ls_R_factor_all 0.1101
_refine_ls_R_factor_gt 0.0718
_refine_ls_shift/su_max 0.000
_refine_ls_shift/su_mean 0.000
_refine_ls_structure_factor_coef Fsqd
_refine_ls_weighting_details 'w=1/[\s^2^(Fo^2^)+(0.08P)^2^+24P] where P=(Fo^2^+2Fc^2^)/3'
_refine_ls_weighting_scheme calc
_refine_ls_wR_factor_gt 0.1703
_refine_ls_wR_factor_ref 0.1954
_reflns_Friedel_coverage 0.000
_reflns_number_gt 3642
_reflns_number_total 5473
_reflns_threshold_expression 'I > 2\s(I)'
_cod_data_source_file ic7b00061_si_004.cif
_cod_data_source_block 1622
_cod_depositor_comments 'Adding full bibliography for 4345548--4345550.cif.'
_cod_database_code 4345549
_shelx_space_group_comment
;
The symmetry employed for this shelxl refinement is uniquely defined
by the following loop, which should always be used as a source of
symmetry information in preference to the above space-group names.
They are only intended as comments.
;
_shelx_estimated_absorpt_t_min 0.589
_shelx_estimated_absorpt_t_max 0.638
_shelxl_version_number 2014/6

loop_
_space_group_symop_operation_xyz
'x, y, z'
'-x, y, -z+1/2'
'x+1/2, y+1/2, z'
'-x+1/2, y+1/2, -z+1/2'
'-x, -y, -z'
'x, -y, z-1/2'
'-x+1/2, -y+1/2, -z'
'x+1/2, -y+1/2, z-1/2'

loop_
_atom_site_label
_atom_site_type_symbol
_atom_site_fract_x
_atom_site_fract_y
_atom_site_fract_z
_atom_site_U_iso_or_equiv
_atom_site_adp_type
_atom_site_occupancy
_atom_site_site_symmetry_order
_atom_site_calc_flag
_atom_site_refinement_flags_posn
_atom_site_refinement_flags_adp
_atom_site_refinement_flags_occupancy
Cu1 Cu 0.45680(6) 0.32617(4) 0.36173(3) 0.0311(2) Uani 1 1 d . . .
Cu2 Cu 0.5000 0.29403(5) 0.2500 0.0291(3) Uani 1 2 d S T P
Si1 Si 0.54747(14) 0.16370(9) 0.40008(6) 0.0352(4) Uani 1 1 d . . .
Si2 Si 0.42111(15) 0.09297(9) 0.29367(6) 0.0365(4) Uani 1 1 d . . .
Si3 Si 0.27201(13) 0.23173(9) 0.26577(6) 0.0334(4) Uani 1 1 d . . .
Si4 Si 0.30404(13) 0.26139(9) 0.15234(6) 0.0324(4) Uani 1 1 d . . .
O1 O 0.4746(3) 0.2378(2) 0.40698(15) 0.0399(10) Uani 1 1 d . . .
O2 O 0.4881(4) 0.1054(2) 0.35306(16) 0.0393(10) Uani 1 1 d . . .
O3 O 0.6674(3) 0.1875(2) 0.38254(16) 0.0383(10) Uani 1 1 d . . .
O4 O 0.3091(3) 0.1442(2) 0.28410(16) 0.0394(10) Uani 1 1 d . . .
O5 O 0.5000 0.1184(3) 0.2500 0.0415(14) Uani 1 2 d S T P
O6 O 0.2412(3) 0.2301(2) 0.20008(15) 0.0371(10) Uani 1 1 d . . .
O7 O 0.3699(3) 0.2913(2) 0.28320(14) 0.0330(9) Uani 1 1 d . . .
O8 O 0.4180(3) 0.3036(2) 0.17684(14) 0.0335(9) Uani 1 1 d . . .
N1 N 0.4631(4) 0.4393(3) 0.34402(18) 0.0329(11) Uani 1 1 d . . .
N2 N 0.3228(4) 0.3633(3) 0.39177(18) 0.0349(11) Uani 1 1 d . . .
C1 C 0.5775(6) 0.1087(4) 0.4630(3) 0.0461(16) Uani 1 1 d . . .
H1A H 0.6318 0.0687 0.4590 0.069 Uiso 1 1 calc R U .
H1B H 0.5091 0.0852 0.4711 0.069 Uiso 1 1 calc R U .
H1C H 0.6076 0.1430 0.4924 0.069 Uiso 1 1 calc R U .
C2 C 0.3817(6) -0.0084(4) 0.2856(3) 0.0505(17) Uani 1 1 d . . .
H2A H 0.4479 -0.0404 0.2938 0.076 Uiso 1 1 calc R U .
H2B H 0.3466 -0.0177 0.2486 0.076 Uiso 1 1 calc R U .
H2C H 0.3294 -0.0211 0.3102 0.076 Uiso 1 1 calc R U .
C3 C 0.1448(5) 0.2521(4) 0.2941(3) 0.0468(16) Uani 1 1 d . . .
H3A H 0.1546 0.2358 0.3317 0.070 Uiso 1 1 calc R U .
H3B H 0.0826 0.2242 0.2737 0.070 Uiso 1 1 calc R U .
H3C H 0.1296 0.3071 0.2919 0.070 Uiso 1 1 calc R U .
C4 C 0.2101(6) 0.3262(4) 0.1096(3) 0.0438(15) Uani 1 1 d . . .
H4A H 0.1957 0.3716 0.1302 0.066 Uiso 1 1 calc R U .
H4B H 0.1400 0.2998 0.0972 0.066 Uiso 1 1 calc R U .
H4C H 0.2444 0.3417 0.0786 0.066 Uiso 1 1 calc R U .
C5 C 0.5467(5) 0.4747(3) 0.3253(2) 0.0341(13) Uani 1 1 d . . .
H5 H 0.6084 0.4455 0.3180 0.041 Uiso 1 1 calc R U .
C6 C 0.5452(5) 0.5537(3) 0.3163(2) 0.0385(14) Uani 1 1 d . . .
H6 H 0.6056 0.5782 0.3036 0.046 Uiso 1 1 calc R U .
C7 C 0.4556(5) 0.5950(4) 0.3261(2) 0.0395(14) Uani 1 1 d . . .
H7 H 0.4532 0.6487 0.3203 0.047 Uiso 1 1 calc R U .
C8 C 0.3682(5) 0.5586(3) 0.3445(2) 0.0372(14) Uani 1 1 d . . .
H8 H 0.3048 0.5867 0.3508 0.045 Uiso 1 1 calc R U .
C9 C 0.3742(5) 0.4799(3) 0.3536(2) 0.0319(13) Uani 1 1 d . . .
C10 C 0.2913(5) 0.4362(3) 0.3768(2) 0.0353(13) Uani 1 1 d . . .
C11 C 0.1882(5) 0.4639(4) 0.3842(2) 0.0426(15) Uani 1 1 d . . .
H11 H 0.1656 0.5140 0.3728 0.051 Uiso 1 1 calc R U .
C12 C 0.1187(6) 0.4174(4) 0.4086(3) 0.0479(17) Uani 1 1 d . . .
H12 H 0.0477 0.4354 0.4140 0.058 Uiso 1 1 calc R U .
C13 C 0.1530(6) 0.3448(4) 0.4252(3) 0.0458(16) Uani 1 1 d . . .
H13 H 0.1071 0.3127 0.4428 0.055 Uiso 1 1 calc R U .
C14 C 0.2559(5) 0.3196(4) 0.4154(2) 0.0375(14) Uani 1 1 d . . .
H14 H 0.2792 0.2694 0.4261 0.045 Uiso 1 1 calc R U .
O9 O 0.4973(5) 0.2848(3) 0.50872(19) 0.0386(13) Uani 0.75 1 d D . P
H9 H 0.4757 0.2760 0.4731 0.058 Uiso 0.75 1 d R U P
C15 C 0.6006(6) 0.3245(4) 0.5175(4) 0.053(2) Uani 0.75 1 d D . P
H15A H 0.6556 0.2955 0.5005 0.064 Uiso 0.75 1 calc R U P
H15B H 0.6275 0.3265 0.5566 0.064 Uiso 0.75 1 calc R U P
C16 C 0.5933(8) 0.4056(4) 0.4954(4) 0.054(2) Uani 0.75 1 d D . P
H16A H 0.5676 0.4042 0.4567 0.081 Uiso 0.75 1 calc R U P
H16B H 0.6667 0.4296 0.5023 0.081 Uiso 0.75 1 calc R U P
H16C H 0.5411 0.4354 0.5130 0.081 Uiso 0.75 1 calc R U P
O10 O 0.3521(6) 0.3416(3) 0.5670(3) 0.0620(19) Uani 0.75 1 d D . P
H10 H 0.4017 0.3225 0.5468 0.093 Uiso 0.75 1 d R U P
C17 C 0.3289(8) 0.4185(4) 0.5504(4) 0.064(3) Uani 0.75 1 d D . P
H17A H 0.3178 0.4221 0.5107 0.077 Uiso 0.75 1 calc R U P
H17B H 0.3913 0.4524 0.5650 0.077 Uiso 0.75 1 calc R U P
C18 C 0.2239(7) 0.4424(7) 0.5718(4) 0.071(3) Uani 0.75 1 d D . P
H18A H 0.2107 0.4971 0.5651 0.107 Uiso 0.75 1 calc R U P
H18B H 0.2326 0.4324 0.6104 0.107 Uiso 0.75 1 calc R U P
H18C H 0.1609 0.4131 0.5535 0.107 Uiso 0.75 1 calc R U P

loop_
_atom_site_aniso_label
_atom_site_aniso_U_11
_atom_site_aniso_U_22
_atom_site_aniso_U_33
_atom_site_aniso_U_23
_atom_site_aniso_U_13
_atom_site_aniso_U_12
Cu1 0.0343(4) 0.0229(4) 0.0355(4) 0.0000(3) 0.0034(3) 0.0035(3)
Cu2 0.0305(6) 0.0227(6) 0.0329(5) 0.000 0.0010(4) 0.000
Si1 0.0421(10) 0.0256(9) 0.0369(8) 0.0026(6) 0.0030(7) 0.0032(7)
Si2 0.0445(10) 0.0261(9) 0.0384(9) 0.0007(7) 0.0048(7) -0.0028(8)
Si3 0.0322(9) 0.0267(9) 0.0406(9) 0.0014(6) 0.0032(7) -0.0041(7)
Si4 0.0328(9) 0.0253(9) 0.0370(8) -0.0011(6) -0.0013(7) -0.0041(7)
O1 0.044(3) 0.032(2) 0.044(2) -0.0020(18) 0.0091(19) 0.004(2)
O2 0.049(3) 0.024(2) 0.044(2) 0.0028(17) 0.0057(19) 0.002(2)
O3 0.040(2) 0.024(2) 0.049(2) 0.0072(17) 0.0017(19) 0.0081(19)
O4 0.039(2) 0.030(2) 0.049(2) 0.0055(18) 0.0034(19) -0.009(2)
O5 0.050(4) 0.035(3) 0.040(3) 0.000 0.009(3) 0.000
O6 0.033(2) 0.033(2) 0.044(2) -0.0023(18) 0.0018(18) -0.0094(19)
O7 0.037(2) 0.028(2) 0.032(2) -0.0036(16) -0.0013(17) -0.0019(18)
O8 0.040(2) 0.024(2) 0.035(2) -0.0004(16) -0.0005(17) -0.0003(18)
N1 0.032(3) 0.032(3) 0.034(2) -0.006(2) 0.001(2) 0.001(2)
N2 0.039(3) 0.025(3) 0.040(3) -0.002(2) 0.002(2) -0.002(2)
C1 0.061(4) 0.027(3) 0.049(4) 0.002(3) 0.004(3) -0.002(3)
C2 0.063(5) 0.036(4) 0.052(4) 0.003(3) 0.006(3) -0.006(4)
C3 0.037(4) 0.050(4) 0.053(4) -0.003(3) 0.005(3) -0.008(3)
C4 0.046(4) 0.035(4) 0.047(4) -0.002(3) -0.001(3) -0.003(3)
C5 0.029(3) 0.032(3) 0.041(3) 0.003(2) 0.003(2) 0.000(3)
C6 0.045(4) 0.026(3) 0.045(3) -0.001(3) 0.007(3) -0.009(3)
C7 0.043(4) 0.028(3) 0.047(3) -0.001(3) 0.006(3) 0.005(3)
C8 0.035(3) 0.027(3) 0.050(3) 0.000(3) 0.006(3) 0.006(3)
C9 0.036(3) 0.021(3) 0.039(3) -0.001(2) 0.006(2) 0.003(3)
C10 0.036(3) 0.027(3) 0.042(3) -0.002(2) 0.002(3) 0.006(3)
C11 0.047(4) 0.028(3) 0.054(4) -0.002(3) 0.009(3) 0.006(3)
C12 0.039(4) 0.043(4) 0.064(4) -0.009(3) 0.016(3) 0.003(3)
C13 0.052(4) 0.033(4) 0.055(4) -0.002(3) 0.016(3) 0.002(3)
C14 0.038(3) 0.029(3) 0.046(3) -0.001(3) 0.009(3) 0.000(3)
O9 0.062(4) 0.029(3) 0.024(3) -0.004(2) 0.003(2) 0.007(3)
C15 0.063(7) 0.046(6) 0.046(5) -0.005(4) -0.008(4) 0.014(5)
C16 0.043(5) 0.060(6) 0.056(6) -0.011(5) -0.001(4) -0.008(5)
O10 0.078(5) 0.029(3) 0.087(5) 0.001(3) 0.041(4) -0.003(3)
C17 0.070(7) 0.068(7) 0.053(6) -0.008(5) 0.009(5) -0.004(6)
C18 0.056(7) 0.079(8) 0.076(7) -0.004(6) 0.003(6) -0.006(6)

loop_
_atom_type_symbol
_atom_type_description
_atom_type_scat_dispersion_real
_atom_type_scat_dispersion_imag
_atom_type_scat_source
C C 0.0070 0.0030 'International Tables Vol C Tables 4.2.6.8 and 6.1.1.4'
H H 0.0000 0.0000 'International Tables Vol C Tables 4.2.6.8 and 6.1.1.4'
N N 0.0130 0.0070 'International Tables Vol C Tables 4.2.6.8 and 6.1.1.4'
O O 0.0220 0.0120 'International Tables Vol C Tables 4.2.6.8 and 6.1.1.4'
Si Si 0.1360 0.1310 'International Tables Vol C Tables 4.2.6.8 and 6.1.1.4'
Cu Cu 0.0100 2.1960 'International Tables Vol C Tables 4.2.6.8 and 6.1.1.4'

loop_
_geom_angle_atom_site_label_1
_geom_angle_atom_site_label_2
_geom_angle_atom_site_label_3
_geom_angle
_geom_angle_site_symmetry_1
_geom_angle_site_symmetry_3
O1 Cu1 O8 96.12(16) . 2_655
O1 Cu1 N2 93.48(18) . .
O8 Cu1 N2 170.28(17) 2_655 .
O1 Cu1 N1 155.84(18) . .
O8 Cu1 N1 91.59(17) 2_655 .
N2 Cu1 N1 80.17(19) . .
O1 Cu1 O7 108.11(16) . .
O8 Cu1 O7 78.69(15) 2_655 .
N2 Cu1 O7 96.89(17) . .
N1 Cu1 O7 95.84(16) . .
O1 Cu1 Cu2 112.90(12) . .
O8 Cu1 Cu2 40.43(11) 2_655 .
N2 Cu1 Cu2 133.13(14) . .
N1 Cu1 Cu2 87.60(13) . .
O7 Cu1 Cu2 39.37(10) . .
O7 Cu2 O7 177.2(2) . 2_655
O7 Cu2 O8 85.99(16) . 2_655
O7 Cu2 O8 94.26(16) 2_655 2_655
O7 Cu2 O8 94.26(16) . .
O7 Cu2 O8 85.98(16) 2_655 .
O8 Cu2 O8 170.2(2) 2_655 .
O7 Cu2 Cu1 46.69(11) . .
O7 Cu2 Cu1 134.04(11) 2_655 .
O8 Cu2 Cu1 40.55(12) 2_655 .
O8 Cu2 Cu1 136.70(12) . .
O7 Cu2 Cu1 134.04(11) . 2_655
O7 Cu2 Cu1 46.69(11) 2_655 2_655
O8 Cu2 Cu1 136.70(12) 2_655 2_655
O8 Cu2 Cu1 40.55(12) . 2_655
Cu1 Cu2 Cu1 158.38(4) . 2_655
O1 Si1 O2 112.9(2) . .
O1 Si1 O3 110.9(2) . .
O2 Si1 O3 106.0(2) . .
O1 Si1 C1 111.8(3) . .
O2 Si1 C1 107.8(3) . .
O3 Si1 C1 107.1(3) . .
O2 Si2 O4 111.2(2) . .
O2 Si2 O5 108.82(18) . .
O4 Si2 O5 108.7(2) . .
O2 Si2 C2 108.7(3) . .
O4 Si2 C2 108.4(3) . .
O5 Si2 C2 111.1(3) . .
O7 Si3 O6 109.7(2) . .
O7 Si3 O4 111.6(2) . .
O6 Si3 O4 106.2(2) . .
O7 Si3 C3 114.1(3) . .
O6 Si3 C3 108.5(3) . .
O4 Si3 C3 106.5(3) . .
O8 Si4 O6 110.4(2) . .
O8 Si4 O3 109.1(2) . 2_655
O6 Si4 O3 107.3(2) . 2_655
O8 Si4 C4 111.5(3) . .
O6 Si4 C4 108.7(3) . .
O3 Si4 C4 109.7(3) 2_655 .
Si1 O1 Cu1 127.2(2) . .
Si2 O2 Si1 149.4(3) . .
Si4 O3 Si1 128.1(3) 2_655 .
Si2 O4 Si3 138.3(3) . .
Si2 O5 Si2 148.3(4) 2_655 .
Si4 O6 Si3 133.0(3) . .
Si3 O7 Cu2 122.3(2) . .
Si3 O7 Cu1 132.2(2) . .
Cu2 O7 Cu1 93.94(16) . .
Si4 O8 Cu2 127.3(2) . .
Si4 O8 Cu1 126.2(2) . 2_655
Cu2 O8 Cu1 99.01(18) . 2_655
C5 N1 C9 119.9(5) . .
C5 N1 Cu1 125.7(4) . .
C9 N1 Cu1 114.4(4) . .
C14 N2 C10 119.6(5) . .
C14 N2 Cu1 125.2(4) . .
C10 N2 Cu1 114.0(4) . .
Si1 C1 H1A 109.5 . .
Si1 C1 H1B 109.5 . .
H1A C1 H1B 109.5 . .
Si1 C1 H1C 109.5 . .
H1A C1 H1C 109.5 . .
H1B C1 H1C 109.5 . .
Si2 C2 H2A 109.5 . .
Si2 C2 H2B 109.5 . .
H2A C2 H2B 109.5 . .
Si2 C2 H2C 109.5 . .
H2A C2 H2C 109.5 . .
H2B C2 H2C 109.5 . .
Si3 C3 H3A 109.5 . .
Si3 C3 H3B 109.5 . .
H3A C3 H3B 109.5 . .
Si3 C3 H3C 109.5 . .
H3A C3 H3C 109.5 . .
H3B C3 H3C 109.5 . .
Si4 C4 H4A 109.5 . .
Si4 C4 H4B 109.5 . .
H4A C4 H4B 109.5 . .
Si4 C4 H4C 109.5 . .
H4A C4 H4C 109.5 . .
H4B C4 H4C 109.5 . .
N1 C5 C6 121.4(6) . .
N1 C5 H5 119.3 . .
C6 C5 H5 119.3 . .
C7 C6 C5 119.0(6) . .
C7 C6 H6 120.5 . .
C5 C6 H6 120.5 . .
C6 C7 C8 119.8(6) . .
C6 C7 H7 120.1 . .
C8 C7 H7 120.1 . .
C7 C8 C9 119.1(6) . .
C7 C8 H8 120.4 . .
C9 C8 H8 120.4 . .
N1 C9 C8 120.8(5) . .
N1 C9 C10 115.1(5) . .
C8 C9 C10 124.1(5) . .
N2 C10 C11 120.7(6) . .
N2 C10 C9 114.5(5) . .
C11 C10 C9 124.8(5) . .
C12 C11 C10 119.0(6) . .
C12 C11 H11 120.5 . .
C10 C11 H11 120.5 . .
C13 C12 C11 119.7(6) . .
C13 C12 H12 120.2 . .
C11 C12 H12 120.2 . .
C12 C13 C14 118.6(6) . .
C12 C13 H13 120.7 . .
C14 C13 H13 120.7 . .
N2 C14 C13 122.3(6) . .
N2 C14 H14 118.9 . .
C13 C14 H14 118.9 . .
C15 O9 H9 110.7 . .
O9 C15 C16 113.3(6) . .
O9 C15 H15A 108.9 . .
C16 C15 H15A 108.9 . .
O9 C15 H15B 108.9 . .
C16 C15 H15B 108.9 . .
H15A C15 H15B 107.7 . .
C15 C16 H16A 109.5 . .
C15 C16 H16B 109.5 . .
H16A C16 H16B 109.5 . .
C15 C16 H16C 109.5 . .
H16A C16 H16C 109.5 . .
H16B C16 H16C 109.5 . .
C17 O10 H10 107.4 . .
O10 C17 C18 107.2(7) . .
O10 C17 H17A 110.3 . .
C18 C17 H17A 110.3 . .
O10 C17 H17B 110.3 . .
C18 C17 H17B 110.3 . .
H17A C17 H17B 108.5 . .
C17 C18 H18A 109.5 . .
C17 C18 H18B 109.5 . .
H18A C18 H18B 109.5 . .
C17 C18 H18C 109.5 . .
H18A C18 H18C 109.5 . .
H18B C18 H18C 109.5 . .

loop_
_geom_bond_atom_site_label_1
_geom_bond_atom_site_label_2
_geom_bond_distance
_geom_bond_site_symmetry_2
Cu1 O1 1.913(4) .
Cu1 O8 1.972(4) 2_655
Cu1 N2 2.012(5) .
Cu1 N1 2.032(5) .
Cu1 O7 2.186(4) .
Cu1 Cu2 2.9965(9) .
Cu2 O7 1.905(4) .
Cu2 O7 1.905(4) 2_655
Cu2 O8 1.968(4) 2_655
Cu2 O8 1.968(4) .
Cu2 Cu1 2.9965(9) 2_655
Si1 O1 1.597(4) .
Si1 O2 1.645(4) .
Si1 O3 1.647(5) .
Si1 C1 1.844(6) .
Si2 O2 1.608(4) .
Si2 O4 1.621(5) .
Si2 O5 1.631(2) .
Si2 C2 1.839(7) .
Si3 O7 1.596(4) .
Si3 O6 1.642(4) .
Si3 O4 1.642(4) .
Si3 C3 1.840(7) .
Si4 O8 1.613(4) .
Si4 O6 1.618(4) .
Si4 O3 1.629(4) 2_655
Si4 C4 1.840(7) .
O3 Si4 1.630(4) 2_655
O5 Si2 1.631(2) 2_655
O8 Cu1 1.972(4) 2_655
N1 C5 1.339(7) .
N1 C9 1.349(7) .
N2 C14 1.324(7) .
N2 C10 1.368(8) .
C1 H1A 0.9800 .
C1 H1B 0.9800 .
C1 H1C 0.9800 .
C2 H2A 0.9800 .
C2 H2B 0.9800 .
C2 H2C 0.9800 .
C3 H3A 0.9800 .
C3 H3B 0.9800 .
C3 H3C 0.9800 .
C4 H4A 0.9800 .
C4 H4B 0.9800 .
C4 H4C 0.9800 .
C5 C6 1.400(8) .
C5 H5 0.9500 .
C6 C7 1.364(8) .
C6 H6 0.9500 .
C7 C8 1.382(9) .
C7 H7 0.9500 .
C8 C9 1.395(8) .
C8 H8 0.9500 .
C9 C10 1.459(8) .
C10 C11 1.387(8) .
C11 C12 1.384(9) .
C11 H11 0.9500 .
C12 C13 1.381(10) .
C12 H12 0.9500 .
C13 C14 1.388(9) .
C13 H13 0.9500 .
C14 H14 0.9500 .
O9 C15 1.427(3) .
O9 H9 0.9089 .
C15 C16 1.521(3) .
C15 H15A 0.9900 .
C15 H15B 0.9900 .
C16 H16A 0.9800 .
C16 H16B 0.9800 .
C16 H16C 0.9800 .
O10 C17 1.424(3) .
O10 H10 0.9121 .
C17 C18 1.522(3) .
C17 H17A 0.9900 .
C17 H17B 0.9900 .
C18 H18A 0.9800 .
C18 H18B 0.9800 .
C18 H18C 0.9800 .

loop_
_geom_hbond_atom_site_label_D
_geom_hbond_atom_site_label_H
_geom_hbond_atom_site_label_A
_geom_hbond_distance_DH
_geom_hbond_distance_HA
_geom_hbond_distance_DA
_geom_hbond_angle_DHA
O9 H9 O1 0.91 1.79 2.667(6) 160.1
O10 H10 O9 0.91 1.75 2.662(8) 179.1

loop_
_geom_torsion_atom_site_label_1
_geom_torsion_atom_site_label_2
_geom_torsion_atom_site_label_3
_geom_torsion_atom_site_label_4
_geom_torsion
_geom_torsion_site_symmetry_1
_geom_torsion_site_symmetry_4
O2 Si1 O1 Cu1 -77.2(3) . .
O3 Si1 O1 Cu1 41.7(4) . .
C1 Si1 O1 Cu1 161.1(3) . .
O4 Si2 O2 Si1 -54.3(6) . .
O5 Si2 O2 Si1 65.4(6) . .
C2 Si2 O2 Si1 -173.5(6) . .
O1 Si1 O2 Si2 44.1(6) . .
O3 Si1 O2 Si2 -77.6(6) . .
C1 Si1 O2 Si2 168.0(6) . .
O1 Si1 O3 Si4 -30.0(4) . 2_655
O2 Si1 O3 Si4 92.9(3) . 2_655
C1 Si1 O3 Si4 -152.2(3) . 2_655
O2 Si2 O4 Si3 84.9(4) . .
O5 Si2 O4 Si3 -34.8(5) . .
C2 Si2 O4 Si3 -155.6(4) . .
O7 Si3 O4 Si2 -30.2(5) . .
O6 Si3 O4 Si2 89.2(4) . .
C3 Si3 O4 Si2 -155.3(4) . .
O2 Si2 O5 Si2 104.18(18) . 2_655
O4 Si2 O5 Si2 -134.57(18) . 2_655
C2 Si2 O5 Si2 -15.5(3) . 2_655
O8 Si4 O6 Si3 -1.5(4) . .
O3 Si4 O6 Si3 117.3(4) 2_655 .
C4 Si4 O6 Si3 -124.2(4) . .
O7 Si3 O6 Si4 14.8(4) . .
O4 Si3 O6 Si4 -105.9(4) . .
C3 Si3 O6 Si4 139.9(4) . .
O6 Si3 O7 Cu2 -46.9(3) . .
O4 Si3 O7 Cu2 70.5(3) . .
C3 Si3 O7 Cu2 -168.8(3) . .
O6 Si3 O7 Cu1 -179.9(3) . .
O4 Si3 O7 Cu1 -62.6(4) . .
C3 Si3 O7 Cu1 58.2(4) . .
O6 Si4 O8 Cu2 18.6(4) . .
O3 Si4 O8 Cu2 -99.2(3) 2_655 .
C4 Si4 O8 Cu2 139.5(3) . .
O6 Si4 O8 Cu1 162.0(2) . 2_655
O3 Si4 O8 Cu1 44.2(3) 2_655 2_655
C4 Si4 O8 Cu1 -77.1(3) . 2_655
C9 N1 C5 C6 1.2(8) . .
Cu1 N1 C5 C6 -177.4(4) . .
N1 C5 C6 C7 -1.1(9) . .
C5 C6 C7 C8 -0.1(9) . .
C6 C7 C8 C9 1.1(9) . .
C5 N1 C9 C8 -0.2(8) . .
Cu1 N1 C9 C8 178.6(4) . .
C5 N1 C9 C10 -176.6(5) . .
Cu1 N1 C9 C10 2.2(6) . .
C7 C8 C9 N1 -1.0(9) . .
C7 C8 C9 C10 175.1(5) . .
C14 N2 C10 C11 -2.6(8) . .
Cu1 N2 C10 C11 165.9(4) . .
C14 N2 C10 C9 177.0(5) . .
Cu1 N2 C10 C9 -14.5(6) . .
N1 C9 C10 N2 8.1(7) . .
C8 C9 C10 N2 -168.2(5) . .
N1 C9 C10 C11 -172.3(5) . .
C8 C9 C10 C11 11.4(9) . .
N2 C10 C11 C12 2.0(9) . .
C9 C10 C11 C12 -177.6(6) . .
C10 C11 C12 C13 0.1(10) . .
C11 C12 C13 C14 -1.7(10) . .
C10 N2 C14 C13 0.9(9) . .
Cu1 N2 C14 C13 -166.1(5) . .
C12 C13 C14 N2 1.2(10) . .
